data_2105440
loop_
_publ_author_name
'Pourayoubi, Mehrdad'
'Toghraee, Maryam'
'Divjakovic, Vladimir'
'van der Lee, Arie'
'Mancilla Percino, Teresa'
'Leyva Ram\'irez, Marco A.'
'Saneei, Anahid'

_publ_section_title
;
 Analysis of N---H&#x00B7;&#x00B7;&#x00B7;O hydrogen bonds in new
 C(O)---NH---P(O)-based phosphoric triamides and analogous structures
 deposited in the Cambridge Structural Database
;
_journal_coeditor_code DK5007
_journal_issue 2
_journal_name_full 'Acta Crystallographica Section B'
_journal_page_first 184
_journal_page_last 194
_journal_paper_doi 10.1107/S0108768113002656
_journal_volume 69
_journal_year 2013
_chemical_formula_moiety 'C21 H32 Cl2 N3 O2 P'
_chemical_formula_sum 'C21 H32 Cl2 N3 O2 P'
_chemical_formula_weight 460.37
_chemical_name_systematic
;
 ?
;
_space_group_IT_number 14
_symmetry_cell_setting monoclinic
_symmetry_space_group_name_Hall '-P 2yn'
_symmetry_space_group_name_H-M 'P 1 21/n 1'
_atom_sites_solution_hydrogens geom
_atom_sites_solution_primary direct
_atom_sites_solution_secondary difmap
_audit_creation_method SHELXL-97
_cell_angle_alpha 90.0
_cell_angle_beta 92.724(4)
_cell_angle_gamma 90.0
_cell_formula_units_Z 4
_cell_length_a 10.1526(4)
_cell_length_b 12.9020(6)
_cell_length_c 18.5334(9)
_cell_measurement_reflns_used 4913
_cell_measurement_temperature 295(2)
_cell_measurement_theta_max 29.0094
_cell_measurement_theta_min 3.1515
_cell_volume 2424.93(19)
_computing_cell_refinement
;
CrysAlisPro, Oxford Diffraction Ltd.,
Version 1.171.34.36 (release 02-08-2010 CrysAlis171 .NET)
(compiled Aug  2 2010,13:00:58)
;
_computing_data_collection
;
CrysAlisPro, Oxford Diffraction Ltd.,
Version 1.171.34.36 (release 02-08-2010 CrysAlis171 .NET)
(compiled Aug  2 2010,13:00:58)
;
_computing_data_reduction
;
CrysAlisPro, Oxford Diffraction Ltd.,
Version 1.171.34.36 (release 02-08-2010 CrysAlis171 .NET)
(compiled Aug  2 2010,13:00:58)
;
_computing_molecular_graphics '<i>Mercury</i> (Macrae <i>et al.</i>, 2008)'
_computing_publication_material 'SHELXL-97 (Sheldrick, 2008)'
_computing_structure_refinement 'SHELXL-97 (Sheldrick, 2008)'
_computing_structure_solution 'SIR92 (Altomare <i>et al.</i>, 1993)'
_diffrn_ambient_temperature 295(2)
_diffrn_detector_area_resol_mean 16.3280
_diffrn_measured_fraction_theta_full 0.998
_diffrn_measured_fraction_theta_max 0.998
_diffrn_measurement_device_type 'Xcalibur, Sapphire3, Gemini'
_diffrn_measurement_method '\w scans'
_diffrn_radiation_monochromator graphite
_diffrn_radiation_source 'Enhance (Mo) X-ray Source'
_diffrn_radiation_type MoK\a
_diffrn_radiation_wavelength 0.71073
_diffrn_reflns_av_R_equivalents 0.0216
_diffrn_reflns_av_sigmaI/netI 0.0286
_diffrn_reflns_limit_h_max 12
_diffrn_reflns_limit_h_min -12
_diffrn_reflns_limit_k_max 15
_diffrn_reflns_limit_k_min -15
_diffrn_reflns_limit_l_max 22
_diffrn_reflns_limit_l_min -22
_diffrn_reflns_number 10444
_diffrn_reflns_theta_full 25.00
_diffrn_reflns_theta_max 25.00
_diffrn_reflns_theta_min 3.16
_exptl_absorpt_coefficient_mu 0.355
_exptl_absorpt_correction_T_max 1.00000
_exptl_absorpt_correction_T_min 0.94280
_exptl_absorpt_correction_type multi-scan
_exptl_absorpt_process_details
;
CrysAlisPro, Oxford Diffraction Ltd.,
Version 1.171.34.36 (release 02-08-2010 CrysAlis171 .NET)
(compiled Aug  2 2010,13:00:58)
Empirical absorption correction using spherical harmonics,
 implemented in SCALE3 ABSPACK scaling algorithm.
;
_exptl_crystal_colour colourless
_exptl_crystal_density_diffrn 1.261
_exptl_crystal_density_method 'not measured'
_exptl_crystal_description prism
_exptl_crystal_F_000 976
_exptl_crystal_size_max 0.27
_exptl_crystal_size_mid 0.19
_exptl_crystal_size_min 0.12
_refine_diff_density_max 0.515
_refine_diff_density_min -0.313
_refine_ls_extinction_method none
_refine_ls_goodness_of_fit_ref 1.015
_refine_ls_hydrogen_treatment mixed
_refine_ls_matrix_type full
_refine_ls_number_parameters 267
_refine_ls_number_reflns 4258
_refine_ls_number_restraints 1
_refine_ls_restrained_S_all 1.015
_refine_ls_R_factor_all 0.0649
_refine_ls_R_factor_gt 0.0525
_refine_ls_shift/su_max 0.001
_refine_ls_shift/su_mean 0.000
_refine_ls_structure_factor_coef Fsqd
_refine_ls_weighting_details 'calc w=1/[\s^2^(Fo^2^)+(0.0773P)^2^+1.3233P] where P=(Fo^2^+2Fc^2^)/3'
_refine_ls_weighting_scheme calc
_refine_ls_wR_factor_gt 0.1379
_refine_ls_wR_factor_ref 0.1464
_reflns_number_gt 3551
_reflns_number_total 4258
_reflns_threshold_expression >2sigma(I)
_cod_data_source_file dk5007.cif
_cod_data_source_block IV
_cod_original_cell_volume 2424.9(2)
_cod_database_code 2105440

loop_
_symmetry_equiv_pos_as_xyz
'x, y, z'
'-x+1/2, y+1/2, -z+1/2'
'-x, -y, -z'
'x-1/2, -y-1/2, z-1/2'

loop_
_atom_site_type_symbol
_atom_site_label
_atom_site_fract_x
_atom_site_fract_y
_atom_site_fract_z
_atom_site_U_iso_or_equiv
_atom_site_adp_type
_atom_site_calc_flag
_atom_site_refinement_flags
_atom_site_occupancy
_atom_site_symmetry_multiplicity
P P1 0.45683(6) 0.17353(5) 0.02088(3) 0.03391(19) Uani d . 1 1
Cl Cl1 0.08033(9) -0.02310(8) -0.07961(5) 0.0763(3) Uani d . 1 1
Cl Cl2 0.47634(10) 0.13783(9) -0.22553(5) 0.0879(3) Uani d . 1 1
O O4 0.54543(17) 0.09943(13) 0.05953(10) 0.0454(5) Uani d . 1 1
O O5 0.23756(19) 0.21520(15) -0.10604(10) 0.0521(5) Uani d . 1 1
N N6 0.53851(19) 0.27243(16) -0.00852(11) 0.0393(5) Uani d . 1 1
N N7 0.33519(19) 0.22345(17) 0.06449(11) 0.0400(5) Uani d . 1 1
N N8 0.3839(2) 0.10512(15) -0.04772(11) 0.0364(5) Uani d D 1 1
H H8 0.410(3) 0.0427(10) -0.0516(14) 0.044 Uiso d D 1 1
C C9 0.2955(2) 0.13328(19) -0.10175(13) 0.0364(6) Uani d . 1 1
C C10 0.2751(2) 0.0501(2) -0.15838(13) 0.0399(6) Uani d . 1 1
C C11 0.3698(3) 0.3034(2) 0.11981(14) 0.0454(6) Uani d . 1 1
H H11 0.4375 0.3471 0.0992 0.055 Uiso calc R 1 1
C C12 0.4726(3) 0.3556(2) -0.04913(18) 0.0561(8) Uani d . 1 1
H H12A 0.5078 0.4211 -0.0330 0.084 Uiso calc R 1 1
H H12B 0.3798 0.3535 -0.0415 0.084 Uiso calc R 1 1
H H12C 0.4868 0.3471 -0.0996 0.084 Uiso calc R 1 1
C C13 0.6848(2) 0.2719(2) -0.00371(16) 0.0466(7) Uani d . 1 1
H H13 0.7112 0.2106 0.0246 0.056 Uiso calc R 1 1
C C14 0.3530(3) 0.0449(3) -0.21726(15) 0.0564(8) Uani d . 1 1
C C15 0.1794(3) -0.0257(2) -0.15304(15) 0.0523(7) Uani d . 1 1
C C16 0.7397(3) 0.3644(3) 0.0372(2) 0.0754(11) Uani d . 1 1
H H16A 0.7045 0.3660 0.0849 0.090 Uiso calc R 1 1
H H16B 0.7126 0.4274 0.0121 0.090 Uiso calc R 1 1
C C17 0.2546(3) 0.3745(3) 0.13347(17) 0.0605(8) Uani d . 1 1
H H17A 0.2216 0.4044 0.0881 0.073 Uiso calc R 1 1
H H17B 0.1839 0.3346 0.1533 0.073 Uiso calc R 1 1
C C18 0.2238(3) 0.1559(3) 0.07965(19) 0.0646(9) Uani d . 1 1
H H18A 0.2422 0.1197 0.1243 0.097 Uiso calc R 1 1
H H18B 0.2105 0.1066 0.0412 0.097 Uiso calc R 1 1
H H18C 0.1456 0.1970 0.0834 0.097 Uiso calc R 1 1
C C19 0.7449(3) 0.2607(4) -0.0749(2) 0.0828(12) Uani d . 1 1
H H19A 0.7161 0.3177 -0.1059 0.099 Uiso calc R 1 1
H H19B 0.7140 0.1968 -0.0975 0.099 Uiso calc R 1 1
C C20 0.3590(4) 0.4195(4) 0.25527(19) 0.0855(12) Uani d . 1 1
H H20A 0.3893 0.4770 0.2854 0.103 Uiso calc R 1 1
H H20B 0.2946 0.3807 0.2813 0.103 Uiso calc R 1 1
C C21 0.4301(3) 0.2616(3) 0.19037(17) 0.0711(10) Uani d . 1 1
H H21A 0.5057 0.2186 0.1808 0.085 Uiso calc R 1 1
H H21B 0.3660 0.2190 0.2138 0.085 Uiso calc R 1 1
C C22 0.2402(5) -0.1066(3) -0.2603(2) 0.0858(12) Uani d . 1 1
H H22 0.2288 -0.1594 -0.2941 0.103 Uiso calc R 1 1
C C23 0.2953(4) 0.4607(3) 0.1855(2) 0.0788(11) Uani d . 1 1
H H23A 0.2182 0.5011 0.1963 0.095 Uiso calc R 1 1
H H23B 0.3568 0.5063 0.1626 0.095 Uiso calc R 1 1
C C24 0.3371(4) -0.0327(3) -0.26932(18) 0.0796(11) Uani d . 1 1
H H24 0.3900 -0.0347 -0.3089 0.096 Uiso calc R 1 1
C C25 0.9485(3) 0.3522(3) -0.0278(2) 0.0843(12) Uani d . 1 1
H H25A 1.0436 0.3466 -0.0217 0.101 Uiso calc R 1 1
H H25B 0.9281 0.4146 -0.0554 0.101 Uiso calc R 1 1
C C26 0.1614(4) -0.1035(3) -0.2030(2) 0.0740(10) Uani d . 1 1
H H26 0.0965 -0.1534 -0.1977 0.089 Uiso calc R 1 1
C C27 0.8905(3) 0.3599(4) 0.0443(2) 0.0907(13) Uani d . 1 1
H H27A 0.9235 0.4218 0.0688 0.109 Uiso calc R 1 1
H H27B 0.9174 0.3004 0.0733 0.109 Uiso calc R 1 1
C C28 0.8950(4) 0.2595(4) -0.0684(3) 0.1030(15) Uani d . 1 1
H H28A 0.9244 0.1969 -0.0435 0.124 Uiso calc R 1 1
H H28B 0.9295 0.2586 -0.1163 0.124 Uiso calc R 1 1
C C29 0.4730(4) 0.3509(4) 0.24004(19) 0.0875(13) Uani d . 1 1
H H29A 0.5107 0.3233 0.2851 0.105 Uiso calc R 1 1
H H29B 0.5405 0.3912 0.2175 0.105 Uiso calc R 1 1

loop_
_atom_site_aniso_label
_atom_site_aniso_U_11
_atom_site_aniso_U_22
_atom_site_aniso_U_33
_atom_site_aniso_U_12
_atom_site_aniso_U_13
_atom_site_aniso_U_23
P1 0.0348(3) 0.0276(3) 0.0385(3) -0.0022(3) -0.0063(3) 0.0014(3)
Cl1 0.0702(6) 0.0792(6) 0.0801(6) -0.0321(5) 0.0103(4) -0.0001(5)
Cl2 0.0767(6) 0.1077(8) 0.0819(7) -0.0069(6) 0.0325(5) 0.0095(6)
O4 0.0498(10) 0.0335(10) 0.0508(11) 0.0007(8) -0.0191(8) -0.0007(8)
O5 0.0572(12) 0.0405(11) 0.0570(12) 0.0125(9) -0.0140(9) 0.0014(9)
N6 0.0353(11) 0.0309(11) 0.0516(12) -0.0005(9) 0.0008(9) 0.0025(9)
N7 0.0366(11) 0.0413(12) 0.0419(11) -0.0083(9) -0.0003(9) -0.0018(9)
N8 0.0415(11) 0.0267(10) 0.0399(11) 0.0018(9) -0.0101(9) 0.0008(9)
C9 0.0343(12) 0.0353(14) 0.0394(13) -0.0023(11) -0.0025(10) 0.0064(11)
C10 0.0427(14) 0.0398(14) 0.0358(13) 0.0069(11) -0.0133(11) 0.0035(11)
C11 0.0421(14) 0.0534(17) 0.0407(14) -0.0083(12) 0.0004(11) -0.0044(12)
C12 0.0512(16) 0.0399(16) 0.077(2) -0.0046(13) -0.0031(15) 0.0156(14)
C13 0.0364(13) 0.0392(15) 0.0643(17) -0.0041(11) 0.0043(12) -0.0005(13)
C14 0.0611(18) 0.064(2) 0.0433(15) 0.0121(15) -0.0025(13) 0.0006(14)
C15 0.0573(17) 0.0474(16) 0.0503(16) -0.0032(14) -0.0177(13) -0.0013(13)
C16 0.0518(18) 0.091(3) 0.084(2) -0.0179(18) 0.0088(17) -0.036(2)
C17 0.0639(19) 0.066(2) 0.0521(17) 0.0093(16) 0.0018(15) -0.0061(15)
C18 0.0559(18) 0.069(2) 0.070(2) -0.0265(16) 0.0132(16) -0.0082(17)
C19 0.0551(19) 0.109(3) 0.086(3) -0.011(2) 0.0175(18) -0.039(2)
C20 0.084(3) 0.117(3) 0.056(2) -0.021(2) 0.0088(18) -0.035(2)
C21 0.068(2) 0.093(3) 0.0504(18) 0.0130(19) -0.0132(15) -0.0043(18)
C22 0.111(3) 0.073(3) 0.070(2) 0.011(2) -0.030(2) -0.028(2)
C23 0.092(3) 0.069(2) 0.077(2) -0.003(2) 0.025(2) -0.020(2)
C24 0.098(3) 0.096(3) 0.0443(18) 0.030(2) -0.0028(18) -0.0129(19)
C25 0.0451(18) 0.088(3) 0.120(3) -0.0161(18) 0.010(2) 0.004(2)
C26 0.085(2) 0.060(2) 0.074(2) -0.0086(18) -0.025(2) -0.0147(18)
C27 0.052(2) 0.112(3) 0.108(3) -0.026(2) -0.005(2) -0.027(3)
C28 0.053(2) 0.129(4) 0.130(4) -0.007(2) 0.031(2) -0.041(3)
C29 0.076(2) 0.130(4) 0.055(2) -0.008(2) -0.0138(18) -0.024(2)

loop_
_atom_type_symbol
_atom_type_description
_atom_type_scat_dispersion_real
_atom_type_scat_dispersion_imag
_atom_type_scat_source
C C 0.0033 0.0016 'International Tables Vol C Tables 4.2.6.8 and 6.1.1.4'
H H 0.0000 0.0000 'International Tables Vol C Tables 4.2.6.8 and 6.1.1.4'
N N 0.0061 0.0033 'International Tables Vol C Tables 4.2.6.8 and 6.1.1.4'
O O 0.0106 0.0060 'International Tables Vol C Tables 4.2.6.8 and 6.1.1.4'
P P 0.1023 0.0942 'International Tables Vol C Tables 4.2.6.8 and 6.1.1.4'
Cl Cl 0.1484 0.1585 'International Tables Vol C Tables 4.2.6.8 and 6.1.1.4'

loop_
_geom_angle_atom_site_label_1
_geom_angle_atom_site_label_2
_geom_angle_atom_site_label_3
_geom_angle
O4 P1 N6 111.20(11)
O4 P1 N7 118.14(11)
N6 P1 N7 105.33(11)
O4 P1 N8 105.20(10)
N6 P1 N8 111.67(11)
N7 P1 N8 105.24(11)
C12 N6 C13 117.9(2)
C12 N6 P1 121.45(17)
C13 N6 P1 120.03(17)
C18 N7 C11 116.1(2)
C18 N7 P1 117.8(2)
C11 N7 P1 117.02(16)
C9 N8 P1 131.59(18)
C9 N8 H8 112.9(19)
P1 N8 H8 115.3(19)
O5 C9 N8 125.6(2)
O5 C9 C10 121.7(2)
N8 C9 C10 112.7(2)
C14 C10 C15 116.9(3)
C14 C10 C9 121.3(2)
C15 C10 C9 121.8(2)
N7 C11 C17 112.1(2)
N7 C11 C21 114.9(3)
C17 C11 C21 110.7(2)
N7 C11 H11 106.1
C17 C11 H11 106.1
C21 C11 H11 106.1
N6 C12 H12A 109.5
N6 C12 H12B 109.5
H12A C12 H12B 109.5
N6 C12 H12C 109.5
H12A C12 H12C 109.5
H12B C12 H12C 109.5
N6 C13 C19 113.5(2)
N6 C13 C16 111.9(2)
C19 C13 C16 111.5(3)
N6 C13 H13 106.5
C19 C13 H13 106.5
C16 C13 H13 106.5
C10 C14 C24 122.0(3)
C10 C14 Cl2 118.5(2)
C24 C14 Cl2 119.5(3)
C26 C15 C10 122.7(3)
C26 C15 Cl1 118.8(3)
C10 C15 Cl1 118.5(2)
C13 C16 C27 111.0(3)
C13 C16 H16A 109.4
C27 C16 H16A 109.4
C13 C16 H16B 109.4
C27 C16 H16B 109.4
H16A C16 H16B 108.0
C23 C17 C11 111.1(3)
C23 C17 H17A 109.4
C11 C17 H17A 109.4
C23 C17 H17B 109.4
C11 C17 H17B 109.4
H17A C17 H17B 108.0
N7 C18 H18A 109.5
N7 C18 H18B 109.5
H18A C18 H18B 109.5
N7 C18 H18C 109.5
H18A C18 H18C 109.5
H18B C18 H18C 109.5
C13 C19 C28 112.4(3)
C13 C19 H19A 109.1
C28 C19 H19A 109.1
C13 C19 H19B 109.1
C28 C19 H19B 109.1
H19A C19 H19B 107.8
C29 C20 C23 110.5(3)
C29 C20 H20A 109.6
C23 C20 H20A 109.6
C29 C20 H20B 109.6
C23 C20 H20B 109.6
H20A C20 H20B 108.1
C11 C21 C29 110.1(3)
C11 C21 H21A 109.6
C29 C21 H21A 109.6
C11 C21 H21B 109.6
C29 C21 H21B 109.6
H21A C21 H21B 108.2
C26 C22 C24 121.5(3)
C26 C22 H22 119.3
C24 C22 H22 119.3
C17 C23 C20 112.2(3)
C17 C23 H23A 109.2
C20 C23 H23A 109.2
C17 C23 H23B 109.2
C20 C23 H23B 109.2
H23A C23 H23B 107.9
C22 C24 C14 118.0(3)
C22 C24 H24 121.0
C14 C24 H24 121.0
C27 C25 C28 110.7(3)
C27 C25 H25A 109.5
C28 C25 H25A 109.5
C27 C25 H25B 109.5
C28 C25 H25B 109.5
H25A C25 H25B 108.1
C22 C26 C15 118.9(4)
C22 C26 H26 120.5
C15 C26 H26 120.5
C25 C27 C16 111.2(3)
C25 C27 H27A 109.4
C16 C27 H27A 109.4
C25 C27 H27B 109.4
C16 C27 H27B 109.4
H27A C27 H27B 108.0
C25 C28 C19 111.6(3)
C25 C28 H28A 109.3
C19 C28 H28A 109.3
C25 C28 H28B 109.3
C19 C28 H28B 109.3
H28A C28 H28B 108.0
C20 C29 C21 111.1(3)
C20 C29 H29A 109.4
C21 C29 H29A 109.4
C20 C29 H29B 109.4
C21 C29 H29B 109.4
H29A C29 H29B 108.0

loop_
_geom_bond_atom_site_label_1
_geom_bond_atom_site_label_2
_geom_bond_distance
P1 O4 1.4748(18)
P1 N6 1.630(2)
P1 N7 1.640(2)
P1 N8 1.689(2)
Cl1 C15 1.730(3)
Cl2 C14 1.746(4)
O5 C9 1.210(3)
N6 C12 1.455(3)
N6 C13 1.483(3)
N7 C18 1.466(3)
N7 C11 1.485(3)
N8 C9 1.362(3)
N8 H8 0.854(10)
C9 C10 1.508(4)
C10 C14 1.380(4)
C10 C15 1.386(4)
C11 C17 1.518(4)
C11 C21 1.516(4)
C11 H11 0.9800
C12 H12A 0.9600
C12 H12B 0.9600
C12 H12C 0.9600
C13 C19 1.487(4)
C13 C16 1.506(4)
C13 H13 0.9800
C14 C24 1.394(5)
C15 C26 1.371(4)
C16 C27 1.531(5)
C16 H16A 0.9700
C16 H16B 0.9700
C17 C23 1.516(5)
C17 H17A 0.9700
C17 H17B 0.9700
C18 H18A 0.9600
C18 H18B 0.9600
C18 H18C 0.9600
C19 C28 1.523(5)
C19 H19A 0.9700
C19 H19B 0.9700
C20 C29 1.495(6)
C20 C23 1.515(6)
C20 H20A 0.9700
C20 H20B 0.9700
C21 C29 1.525(5)
C21 H21A 0.9700
C21 H21B 0.9700
C22 C26 1.360(6)
C22 C24 1.386(6)
C22 H22 0.9300
C23 H23A 0.9700
C23 H23B 0.9700
C24 H24 0.9300
C25 C27 1.489(6)
C25 C28 1.501(6)
C25 H25A 0.9700
C25 H25B 0.9700
C26 H26 0.9300
C27 H27A 0.9700
C27 H27B 0.9700
C28 H28A 0.9700
C28 H28B 0.9700
C29 H29A 0.9700
C29 H29B 0.9700

loop_
_geom_hbond_atom_site_label_D
_geom_hbond_atom_site_label_H
_geom_hbond_atom_site_label_A
_geom_hbond_site_symmetry_A
_geom_hbond_distance_DH
_geom_hbond_distance_HA
_geom_hbond_distance_DA
_geom_hbond_angle_DHA
N8 H8 O4 3_655 0.854(10) 1.895(11) 2.746(3) 175(3)

loop_
_geom_torsion_atom_site_label_1
_geom_torsion_atom_site_label_2
_geom_torsion_atom_site_label_3
_geom_torsion_atom_site_label_4
_geom_torsion
O4 P1 N6 C12 179.3(2)
N7 P1 N6 C12 -51.6(2)
N8 P1 N6 C12 62.1(2)
O4 P1 N6 C13 8.3(2)
N7 P1 N6 C13 137.45(19)
N8 P1 N6 C13 -108.8(2)
O4 P1 N7 C18 -72.0(2)
N6 P1 N7 C18 163.1(2)
N8 P1 N7 C18 45.0(2)
O4 P1 N7 C11 73.9(2)
N6 P1 N7 C11 -51.0(2)
N8 P1 N7 C11 -169.12(18)
O4 P1 N8 C9 -178.4(2)
N6 P1 N8 C9 -57.7(3)
N7 P1 N8 C9 56.1(2)
P1 N8 C9 O5 -9.7(4)
P1 N8 C9 C10 170.26(19)
O5 C9 C10 C14 91.0(3)
N8 C9 C10 C14 -88.9(3)
O5 C9 C10 C15 -90.4(3)
N8 C9 C10 C15 89.7(3)
C18 N7 C11 C17 -57.6(3)
P1 N7 C11 C17 155.9(2)
C18 N7 C11 C21 70.0(3)
P1 N7 C11 C21 -76.5(3)
C12 N6 C13 C19 -62.3(4)
P1 N6 C13 C19 108.9(3)
C12 N6 C13 C16 64.9(4)
P1 N6 C13 C16 -123.8(3)
C15 C10 C14 C24 0.0(4)
C9 C10 C14 C24 178.7(3)
C15 C10 C14 Cl2 -179.1(2)
C9 C10 C14 Cl2 -0.5(3)
C14 C10 C15 C26 0.4(4)
C9 C10 C15 C26 -178.3(3)
C14 C10 C15 Cl1 179.4(2)
C9 C10 C15 Cl1 0.7(3)
N6 C13 C16 C27 177.6(3)
C19 C13 C16 C27 -54.1(4)
N7 C11 C17 C23 -175.4(3)
C21 C11 C17 C23 54.9(4)
N6 C13 C19 C28 -179.5(3)
C16 C13 C19 C28 53.1(5)
N7 C11 C21 C29 174.8(3)
C17 C11 C21 C29 -57.0(4)
C11 C17 C23 C20 -54.0(4)
C29 C20 C23 C17 55.0(4)
C26 C22 C24 C14 0.8(6)
C10 C14 C24 C22 -0.6(5)
Cl2 C14 C24 C22 178.6(3)
C24 C22 C26 C15 -0.4(6)
C10 C15 C26 C22 -0.2(5)
Cl1 C15 C26 C22 -179.2(3)
C28 C25 C27 C16 -56.8(5)
C13 C16 C27 C25 56.4(5)
C27 C25 C28 C19 55.2(5)
C13 C19 C28 C25 -53.7(5)
C23 C20 C29 C21 -57.1(5)
C11 C21 C29 C20 58.6(4)

loop_
_cod_related_entry_id
_cod_related_entry_database
_cod_related_entry_code
1 ChemSpider 30654599
